data_4341335
loop_
_publ_author_name
'Hinz, Alexander'
'Schulz, Axel'
'Seidel, Wolfram W.'
'Villinger, Alexander'

_publ_section_title
;
 A new class of azadipnictiridines generated by an unusual rearrangement
 reaction.
;
_journal_issue 21
_journal_name_full 'Inorganic chemistry'
_journal_page_first 11682
_journal_page_last 11690
_journal_paper_doi 10.1021/ic501905v
_journal_volume 53
_journal_year 2014
_chemical_formula_moiety 'C64 H64 N2 P2 S2, 2(C6 H14)'
_chemical_formula_sum 'C76 H92 N2 P2 S2'
_chemical_formula_weight 1159.58
_chemical_name_systematic
;
 ?
;
_space_group_IT_number 13
_symmetry_cell_setting monoclinic
_symmetry_Int_Tables_number 13
_symmetry_space_group_name_Hall '-P 2yc'
_symmetry_space_group_name_H-M 'P 1 2/c 1'
_atom_sites_solution_hydrogens geom
_atom_sites_solution_primary direct
_atom_sites_solution_secondary difmap
_audit_creation_method SHELXL-97
_cell_angle_alpha 90.00
_cell_angle_beta 107.923(5)
_cell_angle_gamma 90.00
_cell_formula_units_Z 2
_cell_length_a 11.8066(9)
_cell_length_b 17.9402(15)
_cell_length_c 17.4153(14)
_cell_measurement_reflns_used 3000
_cell_measurement_temperature 173(2)
_cell_measurement_theta_max 44.276
_cell_measurement_theta_min 4.343
_cell_volume 3509.8(5)
_computing_cell_refinement 'Bruker Apex V7.51A'
_computing_data_collection 'Bruker Apex V7.51A'
_computing_data_reduction 'Bruker SAINT'
_computing_molecular_graphics 'ORTEP-3v2.01 (Farrugia, 1997)'
_computing_publication_material SHELXL-97
_computing_structure_refinement 'SHELXL-97 (Sheldrick, 1997)'
_computing_structure_solution 'SHELXS-97 (Sheldrick, 1997)'
_diffrn_ambient_temperature 173(2)
_diffrn_measured_fraction_theta_full 0.975
_diffrn_measured_fraction_theta_max 0.975
_diffrn_measurement_device_type 'Bruker Apex Kappa II-CCD-diffractometer'
_diffrn_measurement_method 'phi and omega scans'
_diffrn_radiation_monochromator graphite
_diffrn_radiation_source 'sealed tube'
_diffrn_radiation_type MoK\a
_diffrn_radiation_wavelength 0.71073
_diffrn_reflns_av_R_equivalents 0.0910
_diffrn_reflns_av_sigmaI/netI 0.1562
_diffrn_reflns_limit_h_max 15
_diffrn_reflns_limit_h_min -15
_diffrn_reflns_limit_k_max 23
_diffrn_reflns_limit_k_min -16
_diffrn_reflns_limit_l_max 22
_diffrn_reflns_limit_l_min -22
_diffrn_reflns_number 24603
_diffrn_reflns_theta_full 27.50
_diffrn_reflns_theta_max 27.50
_diffrn_reflns_theta_min 1.14
_exptl_absorpt_coefficient_mu 0.163
_exptl_absorpt_correction_T_max 0.9839
_exptl_absorpt_correction_T_min 0.9513
_exptl_absorpt_correction_type multi-scan
_exptl_absorpt_process_details '(SADABS; Sheldrick, 2004)'
_exptl_crystal_colour yellow
_exptl_crystal_density_diffrn 1.097
_exptl_crystal_density_method 'not measured'
_exptl_crystal_description block
_exptl_crystal_F_000 1248
_exptl_crystal_size_max 0.31
_exptl_crystal_size_mid 0.14
_exptl_crystal_size_min 0.10
_platon_squeeze_details
;
The unit cell contains four n-hexane molecules which have been treated 
as a diffuse contribution to the overall scattering without specific atom 
positions by SQUEEZE/PLATON.
;
_refine_diff_density_max 1.104
_refine_diff_density_min -0.306
_refine_diff_density_rms 0.073
_refine_ls_extinction_method none
_refine_ls_goodness_of_fit_ref 0.922
_refine_ls_hydrogen_treatment mixed
_refine_ls_matrix_type full
_refine_ls_number_parameters 322
_refine_ls_number_reflns 7880
_refine_ls_number_restraints 0
_refine_ls_restrained_S_all 0.922
_refine_ls_R_factor_all 0.1500
_refine_ls_R_factor_gt 0.0768
_refine_ls_shift/su_max 0.000
_refine_ls_shift/su_mean 0.000
_refine_ls_structure_factor_coef Fsqd
_refine_ls_weighting_details 'calc w=1/[\s^2^(Fo^2^)+(0.0968P)^2^+0.0000P] where P=(Fo^2^+2Fc^2^)/3'
_refine_ls_weighting_scheme calc
_refine_ls_wR_factor_gt 0.1870
_refine_ls_wR_factor_ref 0.2082
_reflns_number_gt 3672
_reflns_number_total 7880
_reflns_threshold_expression >2\s(I)
_cod_data_source_file ic501905v_si_002.cif
_cod_data_source_block ah021d_2
_cod_depositor_comments 'Adding full bibliography for 4341335--4341344.cif.'
_cod_original_sg_symbol_H-M 'P 2/c'
_cod_database_code 4341335

loop_
_symmetry_equiv_pos_as_xyz
'x, y, z'
'-x, y, -z+1/2'
'-x, -y, -z'
'x, -y, z-1/2'

loop_
_atom_site_label
_atom_site_type_symbol
_atom_site_fract_x
_atom_site_fract_y
_atom_site_fract_z
_atom_site_U_iso_or_equiv
_atom_site_adp_type
_atom_site_occupancy
_atom_site_symmetry_multiplicity
_atom_site_calc_flag
_atom_site_refinement_flags
N1 N 0.0576(2) 0.18225(15) 0.71173(16) 0.0296(6) Uani 1 1 d .
P1 P 0.09455(7) 0.20775(5) 0.81250(5) 0.0297(3) Uani 1 1 d .
S1 S 0.13177(8) 0.38106(5) 0.84510(6) 0.0456(3) Uani 1 1 d .
C1 C 0.1255(2) 0.18260(17) 0.65980(19) 0.0265(7) Uani 1 1 d .
C2 C 0.2514(3) 0.19838(18) 0.6910(2) 0.0308(8) Uani 1 1 d .
C3 C 0.3160(3) 0.19676(19) 0.6386(2) 0.0367(9) Uani 1 1 d .
H3 H 0.3991 0.2068 0.6570 0.044 Uiso 1 1 calc R
C4 C 0.2602(3) 0.1803(2) 0.5579(2) 0.0406(9) Uani 1 1 d .
H4 H 0.3057 0.1803 0.5215 0.049 Uiso 1 1 calc R
C5 C 0.1371(3) 0.1636(2) 0.5285(2) 0.0383(9) Uani 1 1 d .
H5 H 0.1014 0.1530 0.4729 0.046 Uiso 1 1 calc R
C6 C 0.0703(3) 0.16268(18) 0.5783(2) 0.0302(8) Uani 1 1 d .
C7 C 0.3200(2) 0.21483(19) 0.77796(19) 0.0283(8) Uani 1 1 d .
C8 C 0.3567(3) 0.28744(19) 0.8013(2) 0.0319(8) Uani 1 1 d .
C9 C 0.4205(3) 0.3021(2) 0.8843(2) 0.0433(10) Uani 1 1 d .
H9 H 0.4433 0.3518 0.9010 0.052 Uiso 1 1 calc R
C10 C 0.4494(3) 0.2453(3) 0.9405(2) 0.0448(10) Uani 1 1 d .
C11 C 0.4171(3) 0.1734(2) 0.9156(2) 0.0435(10) Uani 1 1 d .
H11 H 0.4385 0.1340 0.9538 0.052 Uiso 1 1 calc R
C12 C 0.3527(3) 0.1568(2) 0.8342(2) 0.0369(9) Uani 1 1 d .
C13 C 0.3317(3) 0.3504(2) 0.7425(2) 0.0460(10) Uani 1 1 d .
H13A H 0.3856 0.3474 0.7096 0.069 Uiso 1 1 calc R
H13B H 0.3440 0.3978 0.7718 0.069 Uiso 1 1 calc R
H13C H 0.2491 0.3473 0.7074 0.069 Uiso 1 1 calc R
C14 C 0.5161(4) 0.2634(3) 1.0298(2) 0.0731(14) Uani 1 1 d .
H14A H 0.4633 0.2913 1.0532 0.110 Uiso 1 1 calc R
H14B H 0.5867 0.2935 1.0330 0.110 Uiso 1 1 calc R
H14C H 0.5405 0.2169 1.0598 0.110 Uiso 1 1 calc R
C15 C 0.3172(3) 0.0766(2) 0.8090(2) 0.0510(10) Uani 1 1 d .
H15A H 0.3491 0.0434 0.8554 0.077 Uiso 1 1 calc R
H15B H 0.3496 0.0622 0.7656 0.077 Uiso 1 1 calc R
H15C H 0.2302 0.0726 0.7898 0.077 Uiso 1 1 calc R
C16 C -0.0568(3) 0.1334(2) 0.5416(2) 0.0356(8) Uani 1 1 d .
C17 C -0.0807(3) 0.0606(2) 0.5602(2) 0.0421(9) Uani 1 1 d .
C18 C -0.1964(3) 0.0310(2) 0.5179(3) 0.0579(12) Uani 1 1 d .
H18 H -0.2143 -0.0181 0.5311 0.069 Uiso 1 1 calc R
C19 C -0.2842(3) 0.0692(3) 0.4589(3) 0.0596(12) Uani 1 1 d .
C20 C -0.2590(3) 0.1418(3) 0.4428(2) 0.0586(12) Uani 1 1 d .
H20 H -0.3173 0.1700 0.4039 0.070 Uiso 1 1 calc R
C21 C -0.1468(3) 0.1749(2) 0.4838(2) 0.0432(9) Uani 1 1 d .
C22 C 0.0122(3) 0.0146(2) 0.6215(2) 0.0542(11) Uani 1 1 d .
H22A H 0.0866 0.0148 0.6076 0.081 Uiso 1 1 calc R
H22B H -0.0163 -0.0367 0.6211 0.081 Uiso 1 1 calc R
H22C H 0.0264 0.0361 0.6754 0.081 Uiso 1 1 calc R
C23 C -0.4054(4) 0.0349(3) 0.4100(3) 0.102(2) Uani 1 1 d .
H23A H -0.3917 -0.0106 0.3831 0.152 Uiso 1 1 calc R
H23B H -0.4498 0.0708 0.3694 0.152 Uiso 1 1 calc R
H23C H -0.4515 0.0229 0.4465 0.152 Uiso 1 1 calc R
C24 C -0.1266(3) 0.2542(2) 0.4662(3) 0.0604(12) Uani 1 1 d .
H24A H -0.0808 0.2792 0.5162 0.091 Uiso 1 1 calc R
H24B H -0.2034 0.2793 0.4438 0.091 Uiso 1 1 calc R
H24C H -0.0822 0.2563 0.4271 0.091 Uiso 1 1 calc R
C25 C 0.0498(3) 0.30847(18) 0.78360(19) 0.0332(8) Uani 1 1 d .
C26 C 0.0139(3) 0.4393(2) 0.8562(3) 0.0633(12) Uani 1 1 d .
H26A H -0.0355 0.4585 0.8032 0.076 Uiso 1 1 calc R
H26B H -0.0377 0.4113 0.8814 0.076 Uiso 1 1 calc R
C27 C 0.0775(4) 0.5037(2) 0.9111(3) 0.0575(11) Uani 1 1 d .
C28 C 0.0741(5) 0.5741(3) 0.8825(3) 0.0757(14) Uani 1 1 d .
H28 H 0.0319 0.5844 0.8276 0.091 Uiso 1 1 calc R
C29 C 0.1324(5) 0.6315(3) 0.9333(3) 0.0778(15) Uani 1 1 d .
H29 H 0.1305 0.6804 0.9121 0.093 Uiso 1 1 calc R
C30 C 0.1924(4) 0.6191(3) 1.0133(3) 0.0668(13) Uani 1 1 d .
H30 H 0.2296 0.6592 1.0474 0.080 Uiso 1 1 calc R
C31 C 0.1977(4) 0.5496(3) 1.0426(3) 0.0713(13) Uani 1 1 d .
H31 H 0.2403 0.5400 1.0975 0.086 Uiso 1 1 calc R
C32 C 0.1404(4) 0.4910(2) 0.9921(3) 0.0643(12) Uani 1 1 d .
H32 H 0.1446 0.4420 1.0134 0.077 Uiso 1 1 calc R

loop_
_atom_site_aniso_label
_atom_site_aniso_U_11
_atom_site_aniso_U_22
_atom_site_aniso_U_33
_atom_site_aniso_U_23
_atom_site_aniso_U_13
_atom_site_aniso_U_12
N1 0.0215(12) 0.0413(17) 0.0276(16) -0.0080(13) 0.0095(11) -0.0021(11)
P1 0.0236(4) 0.0348(5) 0.0321(6) -0.0008(4) 0.0108(4) 0.0002(4)
S1 0.0391(5) 0.0420(6) 0.0587(7) -0.0169(5) 0.0196(5) -0.0064(4)
C1 0.0266(16) 0.0267(18) 0.030(2) -0.0070(15) 0.0142(14) -0.0002(13)
C2 0.0276(16) 0.036(2) 0.030(2) -0.0086(15) 0.0119(15) 0.0015(14)
C3 0.0279(17) 0.049(2) 0.036(2) -0.0075(18) 0.0138(16) -0.0040(15)
C4 0.0415(19) 0.052(2) 0.040(2) -0.0046(19) 0.0299(18) -0.0022(17)
C5 0.044(2) 0.041(2) 0.030(2) -0.0071(17) 0.0135(17) -0.0036(16)
C6 0.0282(16) 0.035(2) 0.029(2) -0.0040(15) 0.0103(15) -0.0015(14)
C7 0.0196(15) 0.040(2) 0.029(2) -0.0034(16) 0.0119(14) -0.0002(14)
C8 0.0212(15) 0.044(2) 0.033(2) -0.0055(17) 0.0123(15) 0.0023(14)
C9 0.0343(18) 0.054(3) 0.047(3) -0.011(2) 0.0192(18) -0.0018(17)
C10 0.0364(19) 0.073(3) 0.027(2) -0.005(2) 0.0132(16) 0.000(2)
C11 0.0297(18) 0.066(3) 0.037(2) 0.010(2) 0.0138(17) 0.0024(18)
C12 0.0193(15) 0.053(2) 0.041(2) -0.0017(19) 0.0120(15) 0.0012(15)
C13 0.0374(19) 0.043(2) 0.056(3) -0.003(2) 0.0131(18) -0.0003(17)
C14 0.065(3) 0.118(4) 0.036(3) -0.010(3) 0.014(2) -0.002(3)
C15 0.038(2) 0.050(3) 0.061(3) 0.007(2) 0.0100(19) 0.0031(18)
C16 0.0312(17) 0.049(2) 0.027(2) -0.0129(17) 0.0096(15) -0.0086(16)
C17 0.041(2) 0.044(2) 0.047(2) -0.0216(19) 0.0226(18) -0.0090(17)
C18 0.049(2) 0.050(3) 0.081(3) -0.033(2) 0.029(2) -0.019(2)
C19 0.039(2) 0.069(3) 0.072(3) -0.033(3) 0.021(2) -0.018(2)
C20 0.038(2) 0.085(4) 0.047(3) -0.017(2) 0.0036(19) 0.008(2)
C21 0.0358(19) 0.056(3) 0.034(2) -0.0117(19) 0.0058(17) -0.0017(18)
C22 0.067(3) 0.041(2) 0.059(3) -0.004(2) 0.025(2) -0.015(2)
C23 0.051(3) 0.126(5) 0.121(5) -0.062(4) 0.017(3) -0.037(3)
C24 0.052(2) 0.066(3) 0.053(3) 0.002(2) 0.002(2) 0.005(2)
C25 0.0378(18) 0.029(2) 0.036(2) -0.0020(15) 0.0168(15) 0.0044(14)
C26 0.058(3) 0.065(3) 0.070(3) -0.021(2) 0.025(2) -0.001(2)
C27 0.068(3) 0.047(3) 0.068(3) -0.019(2) 0.035(2) -0.003(2)
C28 0.113(4) 0.062(3) 0.057(3) -0.007(3) 0.033(3) 0.004(3)
C29 0.116(4) 0.048(3) 0.075(4) -0.015(3) 0.037(3) -0.008(3)
C30 0.095(3) 0.056(3) 0.062(4) -0.020(3) 0.043(3) -0.013(3)
C31 0.096(4) 0.071(4) 0.053(3) -0.014(3) 0.033(3) -0.005(3)
C32 0.092(3) 0.045(3) 0.062(3) -0.012(2) 0.033(3) -0.006(2)

loop_
_atom_type_symbol
_atom_type_description
_atom_type_scat_dispersion_real
_atom_type_scat_dispersion_imag
_atom_type_scat_source
C C 0.0033 0.0016 'International Tables Vol C Tables 4.2.6.8 and 6.1.1.4'
H H 0.0000 0.0000 'International Tables Vol C Tables 4.2.6.8 and 6.1.1.4'
N N 0.0061 0.0033 'International Tables Vol C Tables 4.2.6.8 and 6.1.1.4'
P P 0.1023 0.0942 'International Tables Vol C Tables 4.2.6.8 and 6.1.1.4'
S S 0.1246 0.1234 'International Tables Vol C Tables 4.2.6.8 and 6.1.1.4'

loop_
_geom_angle_atom_site_label_1
_geom_angle_atom_site_label_2
_geom_angle_atom_site_label_3
_geom_angle
_geom_angle_site_symmetry_1
_geom_angle_site_symmetry_3
C1 N1 P1 130.2(2) . .
C1 N1 P1 126.3(2) . 2_556
P1 N1 P1 95.35(12) . 2_556
N1 P1 N1 76.74(14) . 2_556
N1 P1 C25 91.15(14) . .
N1 P1 C25 90.20(13) 2_556 .
N1 P1 P1 42.92(8) . 2_556
N1 P1 P1 41.73(9) 2_556 2_556
C25 P1 P1 71.42(10) . 2_556
C25 S1 C26 101.28(17) . .
N1 C1 C6 118.4(3) . .
N1 C1 C2 119.5(3) . .
C6 C1 C2 122.0(3) . .
C3 C2 C1 117.9(3) . .
C3 C2 C7 116.1(3) . .
C1 C2 C7 126.0(3) . .
C2 C3 C4 119.7(3) . .
C2 C3 H3 120.2 . .
C4 C3 H3 120.2 . .
C3 C4 C5 121.7(3) . .
C3 C4 H4 119.1 . .
C5 C4 H4 119.1 . .
C6 C5 C4 120.8(3) . .
C6 C5 H5 119.6 . .
C4 C5 H5 119.6 . .
C5 C6 C1 117.7(3) . .
C5 C6 C16 115.5(3) . .
C1 C6 C16 126.6(3) . .
C8 C7 C12 119.8(3) . .
C8 C7 C2 119.8(3) . .
C12 C7 C2 120.3(3) . .
C7 C8 C9 119.0(3) . .
C7 C8 C13 122.0(3) . .
C9 C8 C13 119.0(3) . .
C10 C9 C8 121.1(4) . .
C10 C9 H9 119.4 . .
C8 C9 H9 119.4 . .
C11 C10 C9 119.0(3) . .
C11 C10 C14 121.2(4) . .
C9 C10 C14 119.7(4) . .
C10 C11 C12 121.5(4) . .
C10 C11 H11 119.3 . .
C12 C11 H11 119.3 . .
C7 C12 C11 119.4(3) . .
C7 C12 C15 120.5(3) . .
C11 C12 C15 120.1(3) . .
C8 C13 H13A 109.5 . .
C8 C13 H13B 109.5 . .
H13A C13 H13B 109.5 . .
C8 C13 H13C 109.5 . .
H13A C13 H13C 109.5 . .
H13B C13 H13C 109.5 . .
C10 C14 H14A 109.5 . .
C10 C14 H14B 109.5 . .
H14A C14 H14B 109.5 . .
C10 C14 H14C 109.5 . .
H14A C14 H14C 109.5 . .
H14B C14 H14C 109.5 . .
C12 C15 H15A 109.5 . .
C12 C15 H15B 109.5 . .
H15A C15 H15B 109.5 . .
C12 C15 H15C 109.5 . .
H15A C15 H15C 109.5 . .
H15B C15 H15C 109.5 . .
C17 C16 C21 119.5(3) . .
C17 C16 C6 117.8(3) . .
C21 C16 C6 122.4(3) . .
C16 C17 C18 117.0(4) . .
C16 C17 C22 121.2(3) . .
C18 C17 C22 121.8(4) . .
C19 C18 C17 124.7(4) . .
C19 C18 H18 117.7 . .
C17 C18 H18 117.7 . .
C20 C19 C18 117.1(4) . .
C20 C19 C23 118.8(4) . .
C18 C19 C23 124.1(4) . .
C19 C20 C21 121.0(4) . .
C19 C20 H20 119.5 . .
C21 C20 H20 119.5 . .
C16 C21 C20 120.7(4) . .
C16 C21 C24 120.8(3) . .
C20 C21 C24 118.5(4) . .
C17 C22 H22A 109.5 . .
C17 C22 H22B 109.5 . .
H22A C22 H22B 109.5 . .
C17 C22 H22C 109.5 . .
H22A C22 H22C 109.5 . .
H22B C22 H22C 109.5 . .
C19 C23 H23A 109.5 . .
C19 C23 H23B 109.5 . .
H23A C23 H23B 109.5 . .
C19 C23 H23C 109.5 . .
H23A C23 H23C 109.5 . .
H23B C23 H23C 109.5 . .
C21 C24 H24A 109.5 . .
C21 C24 H24B 109.5 . .
H24A C24 H24B 109.5 . .
C21 C24 H24C 109.5 . .
H24A C24 H24C 109.5 . .
H24B C24 H24C 109.5 . .
C25 C25 S1 132.58(11) 2_556 .
C25 C25 P1 108.57(10) 2_556 .
S1 C25 P1 118.78(17) . .
C27 C26 S1 104.9(3) . .
C27 C26 H26A 110.8 . .
S1 C26 H26A 110.8 . .
C27 C26 H26B 110.8 . .
S1 C26 H26B 110.8 . .
H26A C26 H26B 108.8 . .
C28 C27 C32 118.1(4) . .
C28 C27 C26 121.1(4) . .
C32 C27 C26 120.8(4) . .
C27 C28 C29 120.1(5) . .
C27 C28 H28 119.9 . .
C29 C28 H28 119.9 . .
C30 C29 C28 121.7(5) . .
C30 C29 H29 119.1 . .
C28 C29 H29 119.1 . .
C31 C30 C29 119.0(5) . .
C31 C30 H30 120.5 . .
C29 C30 H30 120.5 . .
C30 C31 C32 120.1(5) . .
C30 C31 H31 120.0 . .
C32 C31 H31 120.0 . .
C27 C32 C31 121.0(4) . .
C27 C32 H32 119.5 . .
C31 C32 H32 119.5 . .

loop_
_geom_bond_atom_site_label_1
_geom_bond_atom_site_label_2
_geom_bond_distance
_geom_bond_site_symmetry_2
N1 C1 1.381(4) .
N1 P1 1.734(3) .
N1 P1 1.775(2) 2_556
P1 N1 1.775(2) 2_556
P1 C25 1.906(3) .
P1 P1 2.5946(16) 2_556
S1 C25 1.772(3) .
S1 C26 1.798(4) .
C1 C6 1.413(4) .
C1 C2 1.445(4) .
C2 C3 1.359(4) .
C2 C7 1.510(4) .
C3 C4 1.387(5) .
C3 H3 0.9500 .
C4 C5 1.417(4) .
C4 H4 0.9500 .
C5 C6 1.339(4) .
C5 H5 0.9500 .
C6 C16 1.532(4) .
C7 C8 1.393(4) .
C7 C12 1.400(5) .
C8 C9 1.435(5) .
C8 C13 1.491(5) .
C9 C10 1.380(5) .
C9 H9 0.9500 .
C10 C11 1.377(5) .
C10 C14 1.547(5) .
C11 C12 1.418(5) .
C11 H11 0.9500 .
C12 C15 1.525(5) .
C13 H13A 0.9800 .
C13 H13B 0.9800 .
C13 H13C 0.9800 .
C14 H14A 0.9800 .
C14 H14B 0.9800 .
C14 H14C 0.9800 .
C15 H15A 0.9800 .
C15 H15B 0.9800 .
C15 H15C 0.9800 .
C16 C17 1.395(5) .
C16 C21 1.427(5) .
C17 C18 1.440(5) .
C17 C22 1.517(5) .
C18 C19 1.394(6) .
C18 H18 0.9500 .
C19 C20 1.382(6) .
C19 C23 1.550(5) .
C20 C21 1.427(5) .
C20 H20 0.9500 .
C21 C24 1.490(5) .
C22 H22A 0.9800 .
C22 H22B 0.9800 .
C22 H22C 0.9800 .
C23 H23A 0.9800 .
C23 H23B 0.9800 .
C23 H23C 0.9800 .
C24 H24A 0.9800 .
C24 H24B 0.9800 .
C24 H24C 0.9800 .
C25 C25 1.380(6) 2_556
C26 C27 1.540(5) .
C26 H26A 0.9900 .
C26 H26B 0.9900 .
C27 C28 1.354(6) .
C27 C32 1.395(6) .
C28 C29 1.394(6) .
C28 H28 0.9500 .
C29 C30 1.372(6) .
C29 H29 0.9500 .
C30 C31 1.341(6) .
C30 H30 0.9500 .
C31 C32 1.403(6) .
C31 H31 0.9500 .
C32 H32 0.9500 .

loop_
_geom_torsion_atom_site_label_1
_geom_torsion_atom_site_label_2
_geom_torsion_atom_site_label_3
_geom_torsion_atom_site_label_4
_geom_torsion
_geom_torsion_site_symmetry_1
_geom_torsion_site_symmetry_4
C1 N1 P1 N1 178.4(2) . 2_556
P1 N1 P1 N1 29.24(17) 2_556 2_556
C1 N1 P1 C25 88.5(3) . .
P1 N1 P1 C25 -60.70(14) 2_556 .
C1 N1 P1 P1 149.2(4) . 2_556
P1 N1 C1 C6 -176.4(2) . .
P1 N1 C1 C6 -35.7(4) 2_556 .
P1 N1 C1 C2 7.6(5) . .
P1 N1 C1 C2 148.3(2) 2_556 .
N1 C1 C2 C3 178.7(3) . .
C6 C1 C2 C3 2.8(5) . .
N1 C1 C2 C7 0.4(5) . .
C6 C1 C2 C7 -175.5(3) . .
C1 C2 C3 C4 0.0(5) . .
C7 C2 C3 C4 178.5(3) . .
C2 C3 C4 C5 -1.2(5) . .
C3 C4 C5 C6 -0.5(6) . .
C4 C5 C6 C1 3.2(5) . .
C4 C5 C6 C16 -171.8(3) . .
N1 C1 C6 C5 179.7(3) . .
C2 C1 C6 C5 -4.4(5) . .
N1 C1 C6 C16 -5.9(5) . .
C2 C1 C6 C16 170.0(3) . .
C3 C2 C7 C8 75.8(4) . .
C1 C2 C7 C8 -105.8(4) . .
C3 C2 C7 C12 -100.6(4) . .
C1 C2 C7 C12 77.8(4) . .
C12 C7 C8 C9 -4.3(4) . .
C2 C7 C8 C9 179.3(3) . .
C12 C7 C8 C13 175.6(3) . .
C2 C7 C8 C13 -0.8(4) . .
C7 C8 C9 C10 2.2(4) . .
C13 C8 C9 C10 -177.8(3) . .
C8 C9 C10 C11 0.7(5) . .
C8 C9 C10 C14 -178.8(3) . .
C9 C10 C11 C12 -1.5(5) . .
C14 C10 C11 C12 178.0(3) . .
C8 C7 C12 C11 3.6(4) . .
C2 C7 C12 C11 -180.0(3) . .
C8 C7 C12 C15 -177.8(3) . .
C2 C7 C12 C15 -1.4(4) . .
C10 C11 C12 C7 -0.7(5) . .
C10 C11 C12 C15 -179.3(3) . .
C5 C6 C16 C17 101.8(4) . .
C1 C6 C16 C17 -72.8(4) . .
C5 C6 C16 C21 -72.0(4) . .
C1 C6 C16 C21 113.5(4) . .
C21 C16 C17 C18 1.0(5) . .
C6 C16 C17 C18 -172.9(3) . .
C21 C16 C17 C22 -179.8(3) . .
C6 C16 C17 C22 6.3(5) . .
C16 C17 C18 C19 1.5(5) . .
C22 C17 C18 C19 -177.6(4) . .
C17 C18 C19 C20 -2.7(6) . .
C17 C18 C19 C23 175.9(4) . .
C18 C19 C20 C21 1.4(6) . .
C23 C19 C20 C21 -177.4(4) . .
C17 C16 C21 C20 -2.3(5) . .
C6 C16 C21 C20 171.3(3) . .
C17 C16 C21 C24 176.4(3) . .
C6 C16 C21 C24 -9.9(5) . .
C19 C20 C21 C16 1.1(6) . .
C19 C20 C21 C24 -177.6(4) . .
C26 S1 C25 C25 43.2(5) . 2_556
C26 S1 C25 P1 -133.3(2) . .
N1 P1 C25 C25 37.9(3) . 2_556
N1 P1 C25 C25 -38.8(3) 2_556 2_556
P1 P1 C25 C25 -0.8(3) 2_556 2_556
N1 P1 C25 S1 -144.80(19) . .
N1 P1 C25 S1 138.46(19) 2_556 .
P1 P1 C25 S1 176.4(2) 2_556 .
C25 S1 C26 C27 178.7(3) . .
S1 C26 C27 C28 111.7(4) . .
S1 C26 C27 C32 -68.3(4) . .
C32 C27 C28 C29 0.1(7) . .
C26 C27 C28 C29 -180.0(4) . .
C27 C28 C29 C30 -1.2(7) . .
C28 C29 C30 C31 1.9(7) . .
C29 C30 C31 C32 -1.3(7) . .
C28 C27 C32 C31 0.5(6) . .
C26 C27 C32 C31 -179.5(4) . .
C30 C31 C32 C27 0.1(7) . .

loop_
_platon_squeeze_void_nr
_platon_squeeze_void_average_x
_platon_squeeze_void_average_y
_platon_squeeze_void_average_z
_platon_squeeze_void_volume
_platon_squeeze_void_count_electrons
_platon_squeeze_void_content
1 -0.034 1.000 0.296 1103 209 ' '
